data_4035230
loop_
_publ_author_name
'Halli, Juliette'
'Kramer, Philipp'
'Grimmer, Jennifer'
'Bolte, Michael'
'Manolikakes, Georg'

_publ_section_title
;
 Bi(OTf)<sub>3</sub>-Catalyzed Diastereoselective One-Pot Synthesis of
 1,3-Diamines with Three Continuous Stereogenic Centers.
;
_journal_issue 19
_journal_name_full 'The Journal of organic chemistry'
_journal_page_first 12007
_journal_page_last 12022
_journal_paper_doi 10.1021/acs.joc.8b01925
_journal_volume 83
_journal_year 2018
_chemical_formula_moiety 'C29.33 H27.33 Cl F N2 O3'
_chemical_formula_sum 'C29.33 H27.33 Cl F N2 O3'
_chemical_formula_weight 510.31
_space_group_crystal_system trigonal
_space_group_IT_number 148
_space_group_name_Hall '-R 3'
_space_group_name_H-M_alt 'R -3 :H'
_atom_sites_solution_hydrogens mixed
_audit_creation_method SHELXL-2016/6
_cell_angle_alpha 90
_cell_angle_beta 90
_cell_angle_gamma 120
_cell_formula_units_Z 18
_cell_length_a 22.0812(19)
_cell_length_b 22.0812(19)
_cell_length_c 28.205(3)
_cell_measurement_reflns_used 14234
_cell_measurement_temperature 173(2)
_cell_measurement_theta_max 22.73
_cell_measurement_theta_min 3.59
_cell_volume 11909.7(19)
_computing_cell_refinement 'X-Area (Stoe & Cie, 2001)'
_computing_data_collection 'X-Area (Stoe & Cie, 2001)'
_computing_data_reduction 'X-Area (Stoe & Cie, 2001)'
_computing_molecular_graphics 'XP in SHELXTL-Plus (Sheldrick, 2008)'
_computing_publication_material SHELXL
_computing_structure_refinement 'SHELXL (Sheldrick, 2008)'
_computing_structure_solution 'SHELXS (Sheldrick, 2008)'
_diffrn_ambient_temperature 173(2)
_diffrn_measured_fraction_theta_full 0.997
_diffrn_measured_fraction_theta_max 0.988
_diffrn_measurement_device_type 'STOE IPDS II two-circle-diffractometer'
_diffrn_measurement_method \w
_diffrn_radiation_type MoK\a
_diffrn_radiation_wavelength 0.71073
_diffrn_reflns_av_R_equivalents 0.0996
_diffrn_reflns_av_unetI/netI 0.0653
_diffrn_reflns_Laue_measured_fraction_full 0.997
_diffrn_reflns_Laue_measured_fraction_max 0.988
_diffrn_reflns_limit_h_max 26
_diffrn_reflns_limit_h_min -26
_diffrn_reflns_limit_k_max 26
_diffrn_reflns_limit_k_min -26
_diffrn_reflns_limit_l_max 34
_diffrn_reflns_limit_l_min -34
_diffrn_reflns_number 43193
_diffrn_reflns_point_group_measured_fraction_full 0.997
_diffrn_reflns_point_group_measured_fraction_max 0.988
_diffrn_reflns_theta_full 25.000
_diffrn_reflns_theta_max 25.859
_diffrn_reflns_theta_min 3.590
_diffrn_source 'Genix 3D I\mS microfocus X-ray source'
_exptl_absorpt_coefficient_mu 0.184
_exptl_absorpt_correction_T_max 1.000
_exptl_absorpt_correction_T_min 0.499
_exptl_absorpt_correction_type multi-scan
_exptl_absorpt_process_details 'MULABS (Spek, 2003; Blessing, 1995)'
_exptl_crystal_colour colourless
_exptl_crystal_density_diffrn 1.281
_exptl_crystal_description block
_exptl_crystal_F_000 4812
_exptl_crystal_size_max 0.180
_exptl_crystal_size_mid 0.170
_exptl_crystal_size_min 0.130
_refine_diff_density_max 0.371
_refine_diff_density_min -0.226
_refine_diff_density_rms 0.050
_refine_ls_extinction_method none
_refine_ls_goodness_of_fit_ref 1.083
_refine_ls_hydrogen_treatment mixed
_refine_ls_matrix_type full
_refine_ls_number_parameters 352
_refine_ls_number_reflns 5070
_refine_ls_number_restraints 24
_refine_ls_restrained_S_all 1.080
_refine_ls_R_factor_all 0.1970
_refine_ls_R_factor_gt 0.1088
_refine_ls_shift/su_max 0.001
_refine_ls_shift/su_mean 0.000
_refine_ls_structure_factor_coef Fsqd
_refine_ls_weighting_details 'w=1/[\s^2^(Fo^2^)+(0.1382P)^2^+9.5865P] where P=(Fo^2^+2Fc^2^)/3'
_refine_ls_weighting_scheme calc
_refine_ls_wR_factor_gt 0.2583
_refine_ls_wR_factor_ref 0.3117
_reflns_Friedel_coverage 0.000
_reflns_number_gt 2471
_reflns_number_total 5070
_reflns_threshold_expression 'I > 2\s(I)'
_cod_data_source_file jo8b01925_si_001.cif
_cod_data_source_block ma100
_cod_original_cell_volume 11910(2)
_cod_database_code 4035230
_shelx_shelxl_version_number 2016/6
_shelx_space_group_comment
; 
The symmetry employed for this shelxl refinement is uniquely defined 
by the following loop, which should always be used as a source of 
symmetry information in preference to the above space-group names. 
They are only intended as comments. 
;
_shelx_estimated_absorpt_t_min 0.968
_shelx_estimated_absorpt_t_max 0.976

loop_
_space_group_symop_operation_xyz
'x, y, z'
'-y, x-y, z'
'-x+y, -x, z'
'x+2/3, y+1/3, z+1/3'
'-y+2/3, x-y+1/3, z+1/3'
'-x+y+2/3, -x+1/3, z+1/3'
'x+1/3, y+2/3, z+2/3'
'-y+1/3, x-y+2/3, z+2/3'
'-x+y+1/3, -x+2/3, z+2/3'
'-x, -y, -z'
'y, -x+y, -z'
'x-y, x, -z'
'-x+2/3, -y+1/3, -z+1/3'
'y+2/3, -x+y+1/3, -z+1/3'
'x-y+2/3, x+1/3, -z+1/3'
'-x+1/3, -y+2/3, -z+2/3'
'y+1/3, -x+y+2/3, -z+2/3'
'x-y+1/3, x+2/3, -z+2/3'

loop_
_atom_site_label
_atom_site_type_symbol
_atom_site_fract_x
_atom_site_fract_y
_atom_site_fract_z
_atom_site_U_iso_or_equiv
_atom_site_adp_type
_atom_site_occupancy
_atom_site_site_symmetry_order
_atom_site_calc_flag
_atom_site_refinement_flags_posn
_atom_site_refinement_flags_adp
_atom_site_refinement_flags_occupancy
_atom_site_disorder_assembly
_atom_site_disorder_group
F1 F 0.4851(2) 0.6416(3) 0.7130(2) 0.158(2) Uani 1 1 d . . . . .
N1 N 0.9701(2) 0.7706(2) 0.69585(16) 0.0640(11) Uani 1 1 d . . . . .
H1 H 1.003(2) 0.801(2) 0.7047(15) 0.040(13) Uiso 1 1 d . . . . .
N2 N 0.8154(2) 0.8083(3) 0.70339(18) 0.0712(13) Uani 1 1 d . . . . .
H2 H 0.802(2) 0.773(2) 0.6976(13) 0.027(11) Uiso 1 1 d . . . . .
O1 O 0.90952(18) 0.65387(17) 0.68879(13) 0.0716(10) Uani 1 1 d . . . . .
O2 O 0.7918(2) 0.8937(2) 0.71815(19) 0.1038(15) Uani 1 1 d . . . . .
C1 C 0.9582(2) 0.7068(3) 0.70698(17) 0.0589(12) Uani 1 1 d . . . . .
C2 C 0.9320(2) 0.7827(2) 0.65869(18) 0.0637(13) Uani 1 1 d . . . . .
H2A H 0.882423 0.743655 0.659619 0.076 Uiso 1 1 calc R U . . .
C3 C 0.9321(3) 0.8520(3) 0.66602(19) 0.0708(14) Uani 1 1 d . . . . .
H3 H 0.981816 0.888976 0.671608 0.085 Uiso 1 1 calc R U . . .
C4 C 0.8904(2) 0.8531(3) 0.70892(19) 0.0670(13) Uani 1 1 d . . . . .
H4 H 0.898318 0.901834 0.710241 0.080 Uiso 1 1 calc R U . . .
C5 C 0.7713(3) 0.8318(3) 0.7108(2) 0.0725(14) Uani 1 1 d . . . . .
C6 C 0.9080(3) 0.8734(3) 0.6212(2) 0.0865(17) Uani 1 1 d . . . . .
H6A H 0.934996 0.872566 0.593868 0.130 Uiso 1 1 calc R U . . .
H6B H 0.858185 0.840644 0.615812 0.130 Uiso 1 1 calc R U . . .
H6C H 0.915418 0.920753 0.625222 0.130 Uiso 1 1 calc R U . . .
C11 C 1.0063(3) 0.7026(3) 0.74219(19) 0.0696(14) Uani 1 1 d . . . . .
C12 C 1.0376(4) 0.7517(4) 0.7792(3) 0.112(2) Uani 1 1 d . . . . .
H12 H 1.027735 0.788700 0.782474 0.135 Uiso 1 1 calc R U . . .
C13 C 1.0827(5) 0.7461(5) 0.8106(4) 0.154(4) Uani 1 1 d . . . . .
H13 H 1.103639 0.779347 0.835390 0.185 Uiso 1 1 calc R U . . .
C14 C 1.0972(5) 0.6936(8) 0.8062(5) 0.173(5) Uani 1 1 d . . . . .
H14 H 1.127783 0.689795 0.828180 0.207 Uiso 1 1 calc R U . . .
C15 C 1.0680(6) 0.6462(7) 0.7704(4) 0.152(4) Uani 1 1 d . . . . .
H15 H 1.080632 0.611162 0.766396 0.183 Uiso 1 1 calc R U . . .
C16 C 1.0198(4) 0.6484(4) 0.7394(2) 0.106(2) Uani 1 1 d . . . . .
H16 H 0.996424 0.612513 0.716543 0.128 Uiso 1 1 calc R U . . .
C21 C 0.9626(4) 0.7807(3) 0.6107(2) 0.0825(17) Uani 1 1 d . . . . .
C22 C 1.0324(4) 0.8234(4) 0.6016(2) 0.105(2) Uani 1 1 d . . . . .
H22 H 1.061183 0.853846 0.625953 0.126 Uiso 1 1 calc R U . . .
C23 C 1.0626(6) 0.8243(6) 0.5591(4) 0.154(4) Uani 1 1 d . . . . .
H23 H 1.111376 0.854419 0.554345 0.185 Uiso 1 1 calc R U . . .
C24 C 1.0217(9) 0.7812(8) 0.5234(4) 0.167(5) Uani 1 1 d . . . . .
H24 H 1.040937 0.780317 0.493491 0.201 Uiso 1 1 calc R U . . .
C25 C 0.9504(7) 0.7387(5) 0.5328(3) 0.129(3) Uani 1 1 d . . . . .
H25 H 0.921313 0.708485 0.508419 0.154 Uiso 1 1 calc R U . . .
C26 C 0.9203(5) 0.7381(4) 0.5751(2) 0.104(2) Uani 1 1 d . . . . .
H26 H 0.871364 0.709116 0.579779 0.125 Uiso 1 1 calc R U . . .
C41 C 0.9114(3) 0.8406(3) 0.7562(2) 0.0816(16) Uani 1 1 d . . . . .
O42 O 0.9761(2) 0.8914(3) 0.77199(18) 0.1177(16) Uani 1 1 d . . . . .
C43 C 0.9857(5) 0.8733(6) 0.8188(3) 0.138(3) Uani 1 1 d . . . . .
C44 C 0.9277(5) 0.8098(6) 0.8299(3) 0.140(3) Uani 1 1 d . . . . .
H44 H 0.919690 0.784263 0.858583 0.168 Uiso 1 1 calc R U . . .
C45 C 0.8807(3) 0.7893(4) 0.7885(3) 0.0991(19) Uani 1 1 d . . . . .
H45 H 0.836866 0.747524 0.785232 0.119 Uiso 1 1 calc R U . . .
C46 C 1.0540(5) 0.9211(7) 0.8399(4) 0.219(7) Uani 1 1 d . . . . .
H46A H 1.090079 0.914520 0.824455 0.328 Uiso 1 1 calc R U . . .
H46B H 1.052880 0.911233 0.873847 0.328 Uiso 1 1 calc R U . . .
H46C H 1.064744 0.969491 0.835422 0.328 Uiso 1 1 calc R U . . .
C51 C 0.6948(3) 0.7791(3) 0.71057(18) 0.0693(13) Uani 1 1 d . . . . .
C52 C 0.6479(3) 0.8019(4) 0.7007(2) 0.0943(18) Uani 1 1 d . . . . .
H52 H 0.664772 0.849862 0.693919 0.113 Uiso 1 1 calc R U . . .
C53 C 0.5777(4) 0.7557(4) 0.7008(3) 0.110(2) Uani 1 1 d . . . . .
H53 H 0.545452 0.770672 0.692974 0.132 Uiso 1 1 calc R U . . .
C54 C 0.5550(3) 0.6883(4) 0.7121(2) 0.097(2) Uani 1 1 d . . . . .
C55 C 0.5984(3) 0.6637(3) 0.7233(2) 0.0898(17) Uani 1 1 d . . . . .
H55 H 0.580181 0.615971 0.731438 0.108 Uiso 1 1 calc R U . . .
C56 C 0.6690(3) 0.7093(3) 0.72274(18) 0.0740(14) Uani 1 1 d . . . . .
H56 H 0.700464 0.693240 0.730637 0.089 Uiso 1 1 calc R U . . .
C1L C 0.333333 0.666667 0.673(12) 0.399(13) Uani 0.5 3 d S TU P . .
H1L H 0.333333 0.666667 0.637569 0.599 Uiso 0.5 3 d R U P . .
Cl1 Cl 0.3374(5) 0.6037(7) 0.7149(5) 0.336(7) Uani 0.5 1 d . . P . .
C2L C 0.000000 1.000000 0.5117(8) 0.121(12) Uani 0.25 3 d DS TU P A 1
H2L H 0.000000 1.000000 0.549644 0.145 Uiso 0.25 3 d R U P A 1
C2L' C 0.000000 1.000000 0.4883(8) 0.121(12) Uani 0.25 3 d DS TU P A 2
H2L' H 0.000000 1.000000 0.450376 0.145 Uiso 0.25 3 d R U P A 2
Cl2 Cl 0.0836(2) 1.0230(4) 0.49422(16) 0.1464(17) Uani 0.5 1 d D . P . .

loop_
_atom_site_aniso_label
_atom_site_aniso_U_11
_atom_site_aniso_U_22
_atom_site_aniso_U_33
_atom_site_aniso_U_23
_atom_site_aniso_U_13
_atom_site_aniso_U_12
F1 0.100(3) 0.162(4) 0.182(5) -0.026(4) -0.001(3) 0.042(3)
N1 0.050(2) 0.050(3) 0.084(3) 0.009(2) -0.001(2) 0.019(2)
N2 0.072(3) 0.047(3) 0.099(3) -0.006(2) 0.005(2) 0.033(2)
O1 0.072(2) 0.054(2) 0.091(2) -0.0033(17) -0.0054(18) 0.0334(18)
O2 0.080(3) 0.057(2) 0.181(4) -0.010(2) 0.013(3) 0.039(2)
C1 0.050(3) 0.056(3) 0.069(3) 0.013(2) 0.018(2) 0.025(2)
C2 0.060(3) 0.053(3) 0.084(4) 0.010(2) 0.005(2) 0.033(2)
C3 0.070(3) 0.055(3) 0.092(4) 0.011(3) 0.011(3) 0.034(3)
C4 0.060(3) 0.055(3) 0.088(4) -0.003(2) -0.002(3) 0.031(2)
C5 0.070(3) 0.062(3) 0.094(4) 0.002(3) 0.005(3) 0.039(3)
C6 0.113(5) 0.078(4) 0.092(4) 0.014(3) 0.012(3) 0.066(4)
C11 0.054(3) 0.069(3) 0.079(3) 0.029(3) 0.013(3) 0.026(3)
C12 0.089(4) 0.082(4) 0.141(6) 0.026(4) -0.024(4) 0.025(4)
C13 0.110(6) 0.118(7) 0.174(9) 0.055(6) -0.055(6) 0.011(5)
C14 0.116(7) 0.200(12) 0.182(11) 0.102(10) -0.017(7) 0.064(8)
C15 0.182(10) 0.229(12) 0.128(7) 0.075(8) 0.027(7) 0.165(10)
C16 0.131(6) 0.134(6) 0.098(5) 0.029(4) 0.013(4) 0.099(5)
C21 0.118(5) 0.084(4) 0.074(4) 0.015(3) 0.011(4) 0.073(4)
C22 0.136(6) 0.111(5) 0.096(5) 0.038(4) 0.059(4) 0.082(5)
C23 0.186(10) 0.147(8) 0.154(9) 0.039(7) 0.062(8) 0.101(8)
C24 0.291(17) 0.187(12) 0.099(7) 0.033(7) 0.049(9) 0.176(13)
C25 0.205(10) 0.138(7) 0.090(6) 0.024(5) 0.023(6) 0.121(8)
C26 0.166(7) 0.123(5) 0.068(4) 0.016(4) 0.013(4) 0.105(5)
C41 0.056(3) 0.084(4) 0.097(4) -0.001(3) 0.002(3) 0.029(3)
O42 0.086(3) 0.134(4) 0.106(4) 0.007(3) 0.005(3) 0.035(3)
C43 0.101(6) 0.194(9) 0.100(6) 0.007(6) -0.012(5) 0.058(6)
C44 0.103(6) 0.195(9) 0.104(6) 0.051(6) 0.028(5) 0.061(6)
C45 0.071(4) 0.103(5) 0.110(5) 0.020(4) 0.007(4) 0.034(3)
C46 0.122(8) 0.258(14) 0.165(9) 0.043(9) -0.039(7) 0.011(9)
C51 0.077(3) 0.065(3) 0.076(3) 0.000(3) 0.005(3) 0.043(3)
C52 0.080(4) 0.092(4) 0.125(5) 0.006(4) 0.005(4) 0.053(4)
C53 0.092(5) 0.112(6) 0.141(6) 0.006(5) -0.008(4) 0.062(5)
C54 0.059(4) 0.103(5) 0.110(5) -0.013(4) 0.002(3) 0.026(4)
C55 0.085(4) 0.078(4) 0.097(4) 0.008(3) 0.023(3) 0.033(3)
C56 0.078(4) 0.075(3) 0.076(3) 0.011(3) 0.015(3) 0.043(3)
C1L 0.400(13) 0.400(13) 0.399(18) 0.000 0.000 0.200(6)
Cl1 0.182(8) 0.331(14) 0.45(2) -0.127(13) -0.035(10) 0.097(9)
C2L 0.121(11) 0.121(11) 0.122(16) 0.000 0.000 0.060(5)
C2L' 0.121(11) 0.121(11) 0.122(16) 0.000 0.000 0.060(5)
Cl2 0.131(3) 0.197(4) 0.106(3) -0.030(3) -0.009(3) 0.078(4)

loop_
_atom_type_symbol
_atom_type_description
_atom_type_scat_dispersion_real
_atom_type_scat_dispersion_imag
_atom_type_scat_source
C C 0.0033 0.0016 'International Tables Vol C Tables 4.2.6.8 and 6.1.1.4'
H H 0.0000 0.0000 'International Tables Vol C Tables 4.2.6.8 and 6.1.1.4'
N N 0.0061 0.0033 'International Tables Vol C Tables 4.2.6.8 and 6.1.1.4'
O O 0.0106 0.0060 'International Tables Vol C Tables 4.2.6.8 and 6.1.1.4'
Cl Cl 0.1484 0.1585 'International Tables Vol C Tables 4.2.6.8 and 6.1.1.4'
F F 0.0171 0.0103 'International Tables Vol C Tables 4.2.6.8 and 6.1.1.4'

loop_
_geom_angle_atom_site_label_1
_geom_angle_atom_site_label_2
_geom_angle_atom_site_label_3
_geom_angle
_geom_angle_site_symmetry_1
_geom_angle_site_symmetry_3
C1 N1 C2 122.5(5) . .
C1 N1 H1 118(3) . .
C2 N1 H1 118(3) . .
C5 N2 C4 121.7(5) . .
C5 N2 H2 120(3) . .
C4 N2 H2 119(3) . .
O1 C1 N1 121.3(5) . .
O1 C1 C11 121.8(4) . .
N1 C1 C11 116.8(5) . .
N1 C2 C21 109.4(4) . .
N1 C2 C3 111.8(4) . .
C21 C2 C3 111.6(4) . .
N1 C2 H2A 108.0 . .
C21 C2 H2A 108.0 . .
C3 C2 H2A 108.0 . .
C4 C3 C6 110.0(4) . .
C4 C3 C2 114.9(4) . .
C6 C3 C2 111.5(4) . .
C4 C3 H3 106.7 . .
C6 C3 H3 106.7 . .
C2 C3 H3 106.7 . .
N2 C4 C41 109.0(4) . .
N2 C4 C3 113.3(4) . .
C41 C4 C3 117.5(4) . .
N2 C4 H4 105.3 . .
C41 C4 H4 105.3 . .
C3 C4 H4 105.3 . .
O2 C5 N2 121.9(5) . .
O2 C5 C51 120.8(5) . .
N2 C5 C51 117.3(5) . .
C3 C6 H6A 109.5 . .
C3 C6 H6B 109.5 . .
H6A C6 H6B 109.5 . .
C3 C6 H6C 109.5 . .
H6A C6 H6C 109.5 . .
H6B C6 H6C 109.5 . .
C16 C11 C12 118.4(6) . .
C16 C11 C1 119.3(6) . .
C12 C11 C1 122.3(5) . .
C13 C12 C11 120.2(8) . .
C13 C12 H12 119.9 . .
C11 C12 H12 119.9 . .
C14 C13 C12 120.5(10) . .
C14 C13 H13 119.8 . .
C12 C13 H13 119.8 . .
C13 C14 C15 120.1(9) . .
C13 C14 H14 119.9 . .
C15 C14 H14 119.9 . .
C14 C15 C16 120.8(10) . .
C14 C15 H15 119.6 . .
C16 C15 H15 119.6 . .
C11 C16 C15 119.8(9) . .
C11 C16 H16 120.1 . .
C15 C16 H16 120.1 . .
C22 C21 C26 118.6(6) . .
C22 C21 C2 120.7(6) . .
C26 C21 C2 120.7(6) . .
C23 C22 C21 123.3(9) . .
C23 C22 H22 118.4 . .
C21 C22 H22 118.4 . .
C24 C23 C22 119.0(11) . .
C24 C23 H23 120.5 . .
C22 C23 H23 120.5 . .
C23 C24 C25 117.3(10) . .
C23 C24 H24 121.3 . .
C25 C24 H24 121.3 . .
C26 C25 C24 123.6(10) . .
C26 C25 H25 118.2 . .
C24 C25 H25 118.2 . .
C25 C26 C21 118.2(9) . .
C25 C26 H26 120.9 . .
C21 C26 H26 120.9 . .
C45 C41 O42 110.4(6) . .
C45 C41 C4 133.9(6) . .
O42 C41 C4 115.7(5) . .
C41 O42 C43 108.1(6) . .
C44 C43 O42 107.6(7) . .
C44 C43 C46 137.4(9) . .
O42 C43 C46 114.7(8) . .
C43 C44 C45 106.5(7) . .
C43 C44 H44 126.7 . .
C45 C44 H44 126.7 . .
C41 C45 C44 107.3(6) . .
C41 C45 H45 126.4 . .
C44 C45 H45 126.4 . .
C43 C46 H46A 109.5 . .
C43 C46 H46B 109.5 . .
H46A C46 H46B 109.5 . .
C43 C46 H46C 109.5 . .
H46A C46 H46C 109.5 . .
H46B C46 H46C 109.5 . .
C52 C51 C56 119.1(5) . .
C52 C51 C5 118.3(5) . .
C56 C51 C5 122.4(5) . .
C53 C52 C51 120.1(6) . .
C53 C52 H52 119.9 . .
C51 C52 H52 119.9 . .
C54 C53 C52 118.8(7) . .
C54 C53 H53 120.6 . .
C52 C53 H53 120.6 . .
C53 C54 C55 123.4(6) . .
C53 C54 F1 119.7(7) . .
C55 C54 F1 116.9(7) . .
C54 C55 C56 118.5(6) . .
C54 C55 H55 120.8 . .
C56 C55 H55 120.8 . .
C55 C56 C51 120.0(5) . .
C55 C56 H56 120.0 . .
C51 C56 H56 120.0 . .
C1L C1L Cl1 129(8) 13_566 3_565
C1L C1L Cl1 129(8) 13_566 2_665
Cl1 C1L Cl1 84(10) 3_565 2_665
C1L C1L Cl1 129(9) 13_566 .
Cl1 C1L Cl1 84(10) 3_565 .
Cl1 C1L Cl1 84(10) 2_665 .
C1L C1L H1L 0.0 13_566 .
Cl1 C1L H1L 129.4 3_565 .
Cl1 C1L H1L 129.4 2_665 .
Cl1 C1L H1L 129.4 . .
C1L Cl1 Cl1 48(6) . 3_565
C1L Cl1 Cl1 48(6) . 2_665
Cl1 Cl1 Cl1 60.002(5) 3_565 2_665
C2L C2L Cl2 84.2(8) 10_576 12_666
C2L C2L Cl2 84.2(9) 10_576 10_576
Cl2 C2L Cl2 119.0(3) 12_666 10_576
C2L C2L Cl2 84.2(8) 10_576 11_456
Cl2 C2L Cl2 119.0(3) 12_666 11_456
Cl2 C2L Cl2 119.0(3) 10_576 11_456
C2L C2L Cl2 73.3(8) 10_576 3_465
Cl2 C2L Cl2 157.5(16) 12_666 3_465
Cl2 C2L Cl2 59.6(2) 10_576 3_465
Cl2 C2L Cl2 59.6(2) 11_456 3_465
C2L C2L Cl2 73.3(8) 10_576 .
Cl2 C2L Cl2 59.6(2) 12_666 .
Cl2 C2L Cl2 157.5(16) 10_576 .
Cl2 C2L Cl2 59.6(2) 11_456 .
Cl2 C2L Cl2 112.1(7) 3_465 .
C2L C2L Cl2 73.3(8) 10_576 2_675
Cl2 C2L Cl2 59.6(2) 12_666 2_675
Cl2 C2L Cl2 59.6(2) 10_576 2_675
Cl2 C2L Cl2 157.5(16) 11_456 2_675
Cl2 C2L Cl2 112.1(7) 3_465 2_675
Cl2 C2L Cl2 112.1(7) . 2_675
C2L C2L H2L 180.0 10_576 .
Cl2 C2L H2L 95.8 12_666 .
Cl2 C2L H2L 95.8 10_576 .
Cl2 C2L H2L 95.8 11_456 .
Cl2 C2L H2L 106.7 3_465 .
Cl2 C2L H2L 106.7 . .
Cl2 C2L H2L 106.7 2_675 .
C2L' C2L' Cl2 84.2(8) 10_576 .
Cl2 C2L' Cl2 119.0(3) 3_465 .
C2L' C2L' Cl2 84.2(8) 10_576 2_675
Cl2 C2L' Cl2 119.0(3) 3_465 2_675
Cl2 C2L' Cl2 119.0(3) . 2_675
Cl2 C2L' Cl2 157.5(16) 3_465 12_666
Cl2 C2L' Cl2 59.6(2) . 12_666
Cl2 C2L' Cl2 59.6(2) 2_675 12_666
Cl2 C2L' Cl2 59.6(2) 3_465 10_576
Cl2 C2L' Cl2 157.5(16) . 10_576
Cl2 C2L' Cl2 59.6(2) 2_675 10_576
Cl2 C2L' Cl2 112.1(7) 12_666 10_576
C2L' C2L' Cl2 73.3(8) 10_576 11_456
Cl2 C2L' Cl2 59.6(2) 3_465 11_456
Cl2 C2L' Cl2 59.6(2) . 11_456
Cl2 C2L' Cl2 157.5(16) 2_675 11_456
Cl2 C2L' Cl2 112.1(7) 12_666 11_456
Cl2 C2L' Cl2 112.1(7) 10_576 11_456
C2L' C2L' H2L' 180.0 10_576 .
Cl2 C2L' H2L' 95.8 3_465 .
Cl2 C2L' H2L' 95.8 . .
Cl2 C2L' H2L' 95.8 2_675 .
Cl2 C2L' H2L' 106.7 12_666 .
Cl2 C2L' H2L' 106.7 10_576 .
Cl2 C2L' H2L' 106.7 11_456 .
C2L Cl2 Cl2 62.1(2) 10_576 11_456
C2L' Cl2 Cl2 62.1(2) . 11_456
C2L Cl2 Cl2 62.1(2) 10_576 12_666
Cl2 Cl2 Cl2 116.3(2) 11_456 12_666
C2L Cl2 C2L' 22.5(12) 10_576 10_576
C2L' Cl2 C2L' 22.5(16) . 10_576
Cl2 Cl2 C2L' 58.30(9) 11_456 10_576
Cl2 Cl2 C2L' 58.30(9) 12_666 10_576
C2L Cl2 C2L 22.5(16) 10_576 .
Cl2 Cl2 C2L 58.30(9) 11_456 .
Cl2 Cl2 C2L 58.30(9) 12_666 .

loop_
_geom_bond_atom_site_label_1
_geom_bond_atom_site_label_2
_geom_bond_distance
_geom_bond_site_symmetry_2
F1 C54 1.362(7) .
N1 C1 1.336(6) .
N1 C2 1.449(6) .
N1 H1 0.74(4) .
N2 C5 1.329(6) .
N2 C4 1.451(7) .
N2 H2 0.69(4) .
O1 C1 1.236(6) .
O2 C5 1.225(6) .
C1 C11 1.491(7) .
C2 C21 1.522(8) .
C2 C3 1.544(6) .
C2 H2A 1.0000 .
C3 C4 1.528(7) .
C3 C6 1.536(7) .
C3 H3 1.0000 .
C4 C41 1.483(8) .
C4 H4 1.0000 .
C5 C51 1.498(7) .
C6 H6A 0.9800 .
C6 H6B 0.9800 .
C6 H6C 0.9800 .
C11 C16 1.372(8) .
C11 C12 1.411(9) .
C12 C13 1.384(10) .
C12 H12 0.9500 .
C13 C14 1.354(16) .
C13 H13 0.9500 .
C14 C15 1.364(16) .
C14 H14 0.9500 .
C15 C16 1.396(11) .
C15 H15 0.9500 .
C16 H16 0.9500 .
C21 C22 1.370(9) .
C21 C26 1.375(10) .
C22 C23 1.368(11) .
C22 H22 0.9500 .
C23 C24 1.368(15) .
C23 H23 0.9500 .
C24 C25 1.398(15) .
C24 H24 0.9500 .
C25 C26 1.361(10) .
C25 H25 0.9500 .
C26 H26 0.9500 .
C41 C45 1.343(8) .
C41 O42 1.377(7) .
O42 C43 1.425(9) .
C43 C44 1.382(12) .
C43 C46 1.466(12) .
C44 C45 1.476(10) .
C44 H44 0.9500 .
C45 H45 0.9500 .
C46 H46A 0.9800 .
C46 H46B 0.9800 .
C46 H46C 0.9800 .
C51 C52 1.387(8) .
C51 C56 1.393(7) .
C52 C53 1.365(9) .
C52 H52 0.9500 .
C53 C54 1.349(9) .
C53 H53 0.9500 .
C54 C55 1.353(9) .
C55 C56 1.370(8) .
C55 H55 0.9500 .
C56 H56 0.9500 .
C1L C1L 0.4(7) 13_566
C1L Cl1 1.9(2) 3_565
C1L Cl1 1.9(2) 2_665
C1L Cl1 1.9(2) .
C1L H1L 0.9997 .
Cl1 Cl1 2.49(2) 3_565
Cl1 Cl1 2.49(2) 2_665
C2L C2L 0.66(5) 10_576
C2L Cl2 1.659(4) 12_666
C2L Cl2 1.659(4) 10_576
C2L Cl2 1.659(4) 11_456
C2L Cl2 1.723(6) 3_465
C2L Cl2 1.723(6) .
C2L Cl2 1.723(6) 2_675
C2L H2L 1.0690 .
C2L' C2L' 0.66(5) 10_576
C2L' Cl2 1.659(4) 3_465
C2L' Cl2 1.659(4) .
C2L' Cl2 1.659(4) 2_675
C2L' Cl2 1.723(6) 12_666
C2L' Cl2 1.723(6) 10_576
C2L' Cl2 1.723(6) 11_456
C2L' H2L' 1.0684 .
Cl2 Cl2 1.683(5) 11_456
Cl2 Cl2 1.683(5) 12_666

loop_
_geom_hbond_atom_site_label_D
_geom_hbond_atom_site_label_H
_geom_hbond_atom_site_label_A
_geom_hbond_distance_DH
_geom_hbond_distance_HA
_geom_hbond_distance_DA
_geom_hbond_angle_DHA
_geom_hbond_site_symmetry_A
N1 H1 O2 0.74(4) 2.25(4) 2.982(6) 170(4) 2_765
N2 H2 O1 0.69(4) 2.34(4) 2.974(6) 153(4) 13_666

loop_
_geom_torsion_atom_site_label_1
_geom_torsion_atom_site_label_2
_geom_torsion_atom_site_label_3
_geom_torsion_atom_site_label_4
_geom_torsion
_geom_torsion_site_symmetry_1
_geom_torsion_site_symmetry_4
C2 N1 C1 O1 -6.4(7) . .
C2 N1 C1 C11 173.4(4) . .
C1 N1 C2 C21 -79.6(6) . .
C1 N1 C2 C3 156.3(4) . .
N1 C2 C3 C4 -67.9(5) . .
C21 C2 C3 C4 169.3(5) . .
N1 C2 C3 C6 166.1(4) . .
C21 C2 C3 C6 43.2(6) . .
C5 N2 C4 C41 98.5(6) . .
C5 N2 C4 C3 -128.6(5) . .
C6 C3 C4 N2 57.3(6) . .
C2 C3 C4 N2 -69.5(6) . .
C6 C3 C4 C41 -174.1(5) . .
C2 C3 C4 C41 59.1(6) . .
C4 N2 C5 O2 7.1(9) . .
C4 N2 C5 C51 -171.9(5) . .
O1 C1 C11 C16 30.2(7) . .
N1 C1 C11 C16 -149.7(5) . .
O1 C1 C11 C12 -148.4(5) . .
N1 C1 C11 C12 31.7(7) . .
C16 C11 C12 C13 2.3(10) . .
C1 C11 C12 C13 -179.1(6) . .
C11 C12 C13 C14 0.0(13) . .
C12 C13 C14 C15 0.8(16) . .
C13 C14 C15 C16 -3.8(17) . .
C12 C11 C16 C15 -5.2(10) . .
C1 C11 C16 C15 176.1(6) . .
C14 C15 C16 C11 6.1(14) . .
N1 C2 C21 C22 -55.3(6) . .
C3 C2 C21 C22 69.0(6) . .
N1 C2 C21 C26 127.4(5) . .
C3 C2 C21 C26 -108.3(6) . .
C26 C21 C22 C23 -2.1(10) . .
C2 C21 C22 C23 -179.4(6) . .
C21 C22 C23 C24 0.7(13) . .
C22 C23 C24 C25 0.3(14) . .
C23 C24 C25 C26 0.1(14) . .
C24 C25 C26 C21 -1.4(11) . .
C22 C21 C26 C25 2.3(8) . .
C2 C21 C26 C25 179.7(5) . .
N2 C4 C41 C45 17.0(9) . .
C3 C4 C41 C45 -113.6(7) . .
N2 C4 C41 O42 -163.0(5) . .
C3 C4 C41 O42 66.4(6) . .
C45 C41 O42 C43 -3.8(8) . .
C4 C41 O42 C43 176.2(6) . .
C41 O42 C43 C44 2.9(9) . .
C41 O42 C43 C46 177.5(9) . .
O42 C43 C44 C45 -1.1(10) . .
C46 C43 C44 C45 -173.7(14) . .
O42 C41 C45 C44 3.1(8) . .
C4 C41 C45 C44 -177.0(7) . .
C43 C44 C45 C41 -1.2(9) . .
O2 C5 C51 C52 24.3(8) . .
N2 C5 C51 C52 -156.7(6) . .
O2 C5 C51 C56 -151.6(6) . .
N2 C5 C51 C56 27.4(8) . .
C56 C51 C52 C53 -3.1(9) . .
C5 C51 C52 C53 -179.2(6) . .
C51 C52 C53 C54 2.2(11) . .
C52 C53 C54 C55 -0.2(12) . .
C52 C53 C54 F1 179.1(6) . .
C53 C54 C55 C56 -0.8(10) . .
F1 C54 C55 C56 180.0(6) . .
C54 C55 C56 C51 -0.2(9) . .
C52 C51 C56 C55 2.1(8) . .
C5 C51 C56 C55 178.0(5) . .
C1L C1L Cl1 Cl1 -138(6) 13_566 3_565
Cl1 C1L Cl1 Cl1 85(10) 2_665 3_565
C1L C1L Cl1 Cl1 138(6) 13_566 2_665
Cl1 C1L Cl1 Cl1 -85(10) 3_565 2_665
C2L' C2L' Cl2 Cl2 74.1(5) 10_576 11_456
Cl2 C2L' Cl2 Cl2 -6.0(11) 3_465 11_456
Cl2 C2L' Cl2 Cl2 154.1(18) 2_675 11_456
Cl2 C2L' Cl2 Cl2 148.1(9) 12_666 11_456
Cl2 C2L' Cl2 Cl2 74.1(5) 10_576 11_456
C2L' C2L' Cl2 Cl2 -74.1(5) 10_576 12_666
Cl2 C2L' Cl2 Cl2 -154.1(18) 3_465 12_666
Cl2 C2L' Cl2 Cl2 6.0(11) 2_675 12_666
Cl2 C2L' Cl2 Cl2 -74.1(5) 10_576 12_666
Cl2 C2L' Cl2 Cl2 -148.1(9) 11_456 12_666
Cl2 C2L' Cl2 C2L' -80.0(14) 3_465 10_576
Cl2 C2L' Cl2 C2L' 80.0(14) 2_675 10_576
Cl2 C2L' Cl2 C2L' 74.1(5) 12_666 10_576
Cl2 C2L' Cl2 C2L' 0.000(14) 10_576 10_576
Cl2 C2L' Cl2 C2L' -74.1(5) 11_456 10_576
Cl2 C2L Cl2 C2L -93.0(5) 12_666 10_576
Cl2 C2L Cl2 C2L 0.000(14) 10_576 10_576
Cl2 C2L Cl2 C2L 93.0(6) 11_456 10_576
Cl2 C2L Cl2 C2L 63.6(10) 3_465 10_576
Cl2 C2L Cl2 C2L -63.6(10) 2_675 10_576
C2L C2L Cl2 Cl2 -93.0(6) 10_576 11_456
Cl2 C2L Cl2 Cl2 173.9(11) 12_666 11_456
Cl2 C2L Cl2 Cl2 -93.0(6) 10_576 11_456
Cl2 C2L Cl2 Cl2 -29.5(7) 3_465 11_456
Cl2 C2L Cl2 Cl2 -156.6(15) 2_675 11_456
C2L C2L Cl2 Cl2 93.0(6) 10_576 12_666
Cl2 C2L Cl2 Cl2 93.0(6) 10_576 12_666
Cl2 C2L Cl2 Cl2 -173.9(11) 11_456 12_666
Cl2 C2L Cl2 Cl2 156.6(15) 3_465 12_666
Cl2 C2L Cl2 Cl2 29.5(7) 2_675 12_666
